data_2105984
loop_
_publ_author_name
'Lamberts, Kevin'
'M\"oller, Andreas'
'Englert, Ulli'

_publ_section_title
;
 Enantiopure and racemic alanine as bridging ligands in Ca and Mn chain
 polymers
;
_journal_coeditor_code GP5078
_journal_issue 6
_journal_name_full 'Acta Crystallographica Section B'
_journal_page_first 989
_journal_page_last 998
_journal_paper_doi 10.1107/S2052520614021398
_journal_volume 70
_journal_year 2014
_chemical_formula_moiety 'C6 H18 Mn N2 O6, 2(Br), 2(H2 O)'
_chemical_formula_sum 'C6 H22 Br2 Mn N2 O8'
_chemical_formula_weight 465.01
_space_group_crystal_system monoclinic
_space_group_IT_number 14
_space_group_name_Hall '-P 2ybc'
_space_group_name_H-M_alt 'P 1 21/c 1'
_symmetry_space_group_name_Hall '-P 2ybc'
_symmetry_space_group_name_H-M 'P 1 21/c 1'
_atom_sites_solution_hydrogens mixed
_audit_creation_method SHELXL-2013
_cell_angle_alpha 90
_cell_angle_beta 102.450(2)
_cell_angle_gamma 90
_cell_formula_units_Z 2
_cell_length_a 4.7592(6)
_cell_length_b 19.571(2)
_cell_length_c 9.1998(11)
_cell_measurement_temperature 100(2)
_cell_volume 836.74(17)
_computing_structure_refinement 'SHELXL-2013 (Sheldrick, 2013)'
_diffrn_ambient_temperature 100(2)
_diffrn_measured_fraction_theta_full 0.999
_diffrn_measured_fraction_theta_max 0.959
_diffrn_measurement_device_type 'Bruker APEX-II CCD'
_diffrn_measurement_method 'omega scans'
_diffrn_radiation_monochromator 'multilayer optics'
_diffrn_radiation_source microsource
_diffrn_radiation_type MoK\a
_diffrn_radiation_wavelength 0.71073
_diffrn_reflns_av_R_equivalents 0.0430
_diffrn_reflns_limit_h_max 6
_diffrn_reflns_limit_h_min -6
_diffrn_reflns_limit_k_max 27
_diffrn_reflns_limit_k_min -27
_diffrn_reflns_limit_l_max 13
_diffrn_reflns_limit_l_min -13
_diffrn_reflns_number 12568
_diffrn_reflns_theta_full 25.242
_diffrn_reflns_theta_max 30.783
_diffrn_reflns_theta_min 2.495
_exptl_absorpt_coefficient_mu 5.594
_exptl_absorpt_correction_T_max 0.7461
_exptl_absorpt_correction_T_min 0.5066
_exptl_absorpt_correction_type multi-scan
_exptl_absorpt_process_details 'SADABS (Sheldrick, 1996)'
_exptl_crystal_colour colourless
_exptl_crystal_density_diffrn 1.846
_exptl_crystal_description needle
_exptl_crystal_F_000 462
_exptl_crystal_size_max 0.300
_exptl_crystal_size_mid 0.070
_exptl_crystal_size_min 0.070
_refine_diff_density_max 0.829
_refine_diff_density_min -0.434
_refine_ls_extinction_method none
_refine_ls_goodness_of_fit_ref 1.043
_refine_ls_hydrogen_treatment mixed
_refine_ls_matrix_type full
_refine_ls_number_parameters 110
_refine_ls_number_reflns 2500
_refine_ls_number_restraints 5
_refine_ls_restrained_S_all 1.043
_refine_ls_R_factor_all 0.0350
_refine_ls_R_factor_gt 0.0288
_refine_ls_shift/su_max 0.001
_refine_ls_shift/su_mean 0.000
_refine_ls_structure_factor_coef Fsqd
_refine_ls_weighting_details
;
 w=1/[\s^2^(Fo^2^)+(0.0250P)^2^+0.5000P]
 where P=(Fo^2^+2Fc^2^)/3
;
_refine_ls_weighting_scheme calc
_refine_ls_wR_factor_gt 0.0596
_refine_ls_wR_factor_ref 0.0615
_reflns_number_gt 2207
_reflns_number_total 2500
_reflns_threshold_expression 'I > 2\s(I)'
_cod_data_source_file gp5078sup1.cif
_cod_data_source_block 9
_cod_original_cell_volume 836.72(18)
_cod_database_code 2105984
_cod_database_fobs_code 2105984
_shelx_space_group_comment
;
The symmetry employed for this shelxl refinement is uniquely defined
by the following loop, which should always be used as a source of
symmetry information in preference to the above space-group names.
They are only intended as comments.
;
_shelx_estimated_absorpt_t_min 0.285
_shelx_estimated_absorpt_t_max 0.696
_shelxl_version_number 20.13

loop_
_space_group_symop_operation_xyz
'x, y, z'
'-x, y+1/2, -z+1/2'
'-x, -y, -z'
'x, -y-1/2, z-1/2'

loop_
_atom_site_type_symbol
_atom_site_label
_atom_site_fract_x
_atom_site_fract_y
_atom_site_fract_z
_atom_site_U_iso_or_equiv
_atom_site_adp_type
_atom_site_calc_flag
_atom_site_occupancy
Br Br1 1.15542(5) 0.74336(2) 0.50714(2) 0.01593(7) Uani d 1
Mn Mn1 0.5000 0.5000 0.5000 0.00944(10) Uani d 1
O O1 0.8292(3) 0.56913(7) 0.46041(16) 0.0115(3) Uani d 1
O O2 1.2030(3) 0.56632(7) 0.34946(16) 0.0126(3) Uani d 1
C C1 0.9536(4) 0.58471(10) 0.3589(2) 0.0107(4) Uani d 1
C C2 0.7976(4) 0.63027(11) 0.2311(2) 0.0133(4) Uani d 1
H H2 0.9384 0.6632 0.2038 0.016 Uiso calc 1
C C3 0.6662(5) 0.58766(12) 0.0954(2) 0.0208(5) Uani d 1
H H3A 0.5347 0.5538 0.1226 0.031 Uiso calc 1
H H3B 0.8194 0.5642 0.0590 0.031 Uiso calc 1
H H3C 0.5597 0.6175 0.0170 0.031 Uiso calc 1
N N1 0.5703(4) 0.66897(9) 0.2837(2) 0.0126(3) Uani d 1
H H1A 0.475(5) 0.6959(11) 0.212(2) 0.015 Uiso d 1
H H1B 0.651(5) 0.6954(11) 0.361(2) 0.015 Uiso d 1
H H1C 0.445(5) 0.6410(11) 0.312(3) 0.015 Uiso d 1
O O1W 0.4823(3) 0.55852(8) 0.69944(18) 0.0166(3) Uani d 1
H H3D 0.351(5) 0.5763(13) 0.714(3) 0.020 Uiso d 1
H H3E 0.610(5) 0.5800(13) 0.718(3) 0.020 Uiso d 1
O O2W 0.9919(4) 0.63300(9) 0.75833(19) 0.0207(4) Uani d 1
H H4A 0.984(6) 0.6528(14) 0.688(3) 0.025 Uiso d 1
H H4B 1.048(6) 0.6569(14) 0.820(3) 0.025 Uiso d 1

loop_
_atom_site_aniso_label
_atom_site_aniso_U_11
_atom_site_aniso_U_22
_atom_site_aniso_U_33
_atom_site_aniso_U_12
_atom_site_aniso_U_13
_atom_site_aniso_U_23
Br1 0.01858(12) 0.01419(11) 0.01396(11) -0.00378(8) 0.00117(8) -0.00216(7)
Mn1 0.00871(19) 0.0086(2) 0.0109(2) 0.00049(15) 0.00185(15) 0.00159(15)
O1 0.0104(7) 0.0106(7) 0.0134(7) -0.0006(5) 0.0022(6) 0.0013(5)
O2 0.0101(7) 0.0127(7) 0.0152(7) 0.0019(5) 0.0031(6) 0.0031(5)
C1 0.0114(9) 0.0078(8) 0.0120(9) -0.0005(7) 0.0005(7) -0.0018(7)
C2 0.0114(9) 0.0149(9) 0.0134(10) 0.0022(8) 0.0023(8) 0.0024(7)
C3 0.0239(12) 0.0231(11) 0.0134(10) 0.0054(9) -0.0007(9) -0.0019(8)
N1 0.0109(8) 0.0119(8) 0.0143(9) 0.0014(6) 0.0010(7) 0.0037(7)
O1W 0.0149(8) 0.0157(8) 0.0194(8) -0.0006(6) 0.0043(7) -0.0043(6)
O2W 0.0238(9) 0.0221(9) 0.0155(9) -0.0044(7) 0.0026(7) -0.0042(6)

loop_
_atom_type_symbol
_atom_type_description
_atom_type_scat_dispersion_real
_atom_type_scat_dispersion_imag
_atom_type_scat_source
C C 0.0033 0.0016 'International Tables Vol C Tables 4.2.6.8 and 6.1.1.4'
H H 0.0000 0.0000 'International Tables Vol C Tables 4.2.6.8 and 6.1.1.4'
N N 0.0061 0.0033 'International Tables Vol C Tables 4.2.6.8 and 6.1.1.4'
O O 0.0106 0.0060 'International Tables Vol C Tables 4.2.6.8 and 6.1.1.4'
Mn Mn 0.3368 0.7283 'International Tables Vol C Tables 4.2.6.8 and 6.1.1.4'
Br Br -0.2901 2.4595 'International Tables Vol C Tables 4.2.6.8 and 6.1.1.4'

loop_
_geom_angle_atom_site_label_1
_geom_angle_atom_site_label_2
_geom_angle_atom_site_label_3
_geom_angle_site_symmetry_1
_geom_angle_site_symmetry_3
_geom_angle
O1 Mn1 O1 3_666 . 180.00(6)
O1 Mn1 O1W 3_666 3_666 88.50(6)
O1 Mn1 O1W . 3_666 91.50(6)
O1 Mn1 O1W 3_666 . 91.50(6)
O1 Mn1 O1W . . 88.50(6)
O1W Mn1 O1W 3_666 . 180.0
O1 Mn1 O2 3_666 1_455 94.90(5)
O1 Mn1 O2 . 1_455 85.10(5)
O1W Mn1 O2 3_666 1_455 85.16(6)
O1W Mn1 O2 . 1_455 94.84(6)
O1 Mn1 O2 3_666 3_766 85.10(5)
O1 Mn1 O2 . 3_766 94.90(5)
O1W Mn1 O2 3_666 3_766 94.84(6)
O1W Mn1 O2 . 3_766 85.16(6)
O2 Mn1 O2 1_455 3_766 180.0
C1 O1 Mn1 . . 139.35(13)
C1 O2 Mn1 . 1_655 128.09(13)
O1 C1 O2 . . 126.02(19)
O1 C1 C2 . . 119.12(17)
O2 C1 C2 . . 114.86(17)
N1 C2 C3 . . 110.36(17)
N1 C2 C1 . . 108.25(16)
C3 C2 C1 . . 110.88(17)
N1 C2 H2 . . 109.1
C3 C2 H2 . . 109.1
C1 C2 H2 . . 109.1
C2 C3 H3A . . 109.5
C2 C3 H3B . . 109.5
H3A C3 H3B . . 109.5
C2 C3 H3C . . 109.5
H3A C3 H3C . . 109.5
H3B C3 H3C . . 109.5
C2 N1 H1A . . 110.6(16)
C2 N1 H1B . . 109.5(16)
H1A N1 H1B . . 108(2)
C2 N1 H1C . . 111.1(16)
H1A N1 H1C . . 108(2)
H1B N1 H1C . . 109(2)
Mn1 O1W H3D . . 125(2)
Mn1 O1W H3E . . 109(2)
H3D O1W H3E . . 112(3)
H4A O2W H4B . . 106(3)

loop_
_geom_bond_atom_site_label_1
_geom_bond_atom_site_label_2
_geom_bond_site_symmetry_2
_geom_bond_distance
Mn1 O1 3_666 2.1595(14)
Mn1 O1 . 2.1595(14)
Mn1 O1W 3_666 2.1799(16)
Mn1 O1W . 2.1799(16)
Mn1 O2 1_455 2.1811(14)
Mn1 O2 3_766 2.1811(14)
O1 C1 . 1.247(2)
O2 C1 . 1.261(2)
O2 Mn1 1_655 2.1811(14)
C1 C2 . 1.534(3)
C2 N1 . 1.485(3)
C2 C3 . 1.519(3)
C2 H2 . 1.0000
C3 H3A . 0.9800
C3 H3B . 0.9800
C3 H3C . 0.9800
N1 H1A . 0.890(17)
N1 H1B . 0.899(17)
N1 H1C . 0.886(17)
O1W H3D . 0.752(19)
O1W H3E . 0.73(2)
O2W H4A . 0.75(2)
O2W H4B . 0.74(2)
